data_2224533
loop_
_publ_author_name
'Boron, Elaine P.'
'Knaust, Jacqueline M.'

_publ_section_title
;
 1,2-Di-4-pyridylethane <i>N</i>,<i>N</i>'-dioxide--acetic acid (1/2)
;
_journal_coeditor_code ZL2243
_journal_issue 12
_journal_name_full 'Acta Crystallographica Section E'
_journal_page_first o2970
_journal_paper_doi 10.1107/S1600536809044912
_journal_volume 65
_journal_year 2009
_chemical_formula_iupac 'C12 H12 N2 O2, 2C2 H4 O2'
_chemical_formula_moiety 'C12 H12 N2 O2, 2(C2 H4 O2)'
_chemical_formula_sum 'C16 H20 N2 O6'
_chemical_formula_weight 336.34
_chemical_name_systematic
;
1,2-Di-4-pyridylethane <i>N</i>,<i>N</i>'-dioxide--acetic acid (1/2)
;
_space_group_IT_number 2
_symmetry_cell_setting triclinic
_symmetry_space_group_name_Hall '-P 1'
_symmetry_space_group_name_H-M 'P -1'
_atom_sites_solution_hydrogens geom
_atom_sites_solution_primary direct
_atom_sites_solution_secondary difmap
_audit_creation_method SHELXL-97
_cell_angle_alpha 73.7190(10)
_cell_angle_beta 87.5080(10)
_cell_angle_gamma 64.4240(10)
_cell_formula_units_Z 1
_cell_length_a 7.1109(6)
_cell_length_b 7.1562(6)
_cell_length_c 9.2888(7)
_cell_measurement_reflns_used 3794
_cell_measurement_temperature 173(2)
_cell_measurement_theta_max 30.470
_cell_measurement_theta_min 3.189
_cell_volume 407.62(6)
_computing_cell_refinement 'SAINT-Plus (Bruker, 2007)'
_computing_data_collection 'SMART (Bruker, 2007)'
_computing_data_reduction 'SAINT-Plus (Bruker, 2007)'
_computing_molecular_graphics 'X-SEED (Barbour, 2001)'
_computing_publication_material 'X-SEED (Barbour, 2001)'
_computing_structure_refinement 'SHELXL97 (Sheldrick, 2008)'
_computing_structure_solution 'SHELXS97 (Sheldrick, 2008)'
_diffrn_ambient_temperature 173(2)
_diffrn_measured_fraction_theta_full 0.985
_diffrn_measured_fraction_theta_max 0.985
_diffrn_measurement_device_type 'Bruker SMART APEX CCD'
_diffrn_measurement_method \w
_diffrn_radiation_monochromator graphite
_diffrn_radiation_source 'fine-focus sealed tube'
_diffrn_radiation_type MoK\a
_diffrn_radiation_wavelength 0.71073
_diffrn_reflns_av_R_equivalents 0.0110
_diffrn_reflns_av_sigmaI/netI 0.0143
_diffrn_reflns_limit_h_max 10
_diffrn_reflns_limit_h_min -10
_diffrn_reflns_limit_k_max 9
_diffrn_reflns_limit_k_min -10
_diffrn_reflns_limit_l_max 13
_diffrn_reflns_limit_l_min -13
_diffrn_reflns_number 4857
_diffrn_reflns_theta_full 30.48
_diffrn_reflns_theta_max 30.48
_diffrn_reflns_theta_min 2.29
_exptl_absorpt_coefficient_mu 0.106
_exptl_absorpt_correction_T_max 0.962
_exptl_absorpt_correction_T_min 0.944
_exptl_absorpt_correction_type multi-scan
_exptl_absorpt_process_details '(SADABS; Bruker, 2001)'
_exptl_crystal_colour colorless
_exptl_crystal_density_diffrn 1.370
_exptl_crystal_density_method 'not measured'
_exptl_crystal_description block
_exptl_crystal_F_000 178
_exptl_crystal_size_max 0.55
_exptl_crystal_size_mid 0.45
_exptl_crystal_size_min 0.37
_refine_diff_density_max 0.394
_refine_diff_density_min -0.252
_refine_ls_extinction_method none
_refine_ls_goodness_of_fit_ref 1.089
_refine_ls_hydrogen_treatment constr
_refine_ls_matrix_type full
_refine_ls_number_parameters 114
_refine_ls_number_reflns 2446
_refine_ls_number_restraints 0
_refine_ls_restrained_S_all 1.089
_refine_ls_R_factor_all 0.0467
_refine_ls_R_factor_gt 0.0440
_refine_ls_shift/su_max 0.001
_refine_ls_shift/su_mean 0.000
_refine_ls_structure_factor_coef Fsqd
_refine_ls_weighting_details 'calc w=1/[\s^2^(Fo^2^)+(0.0796P)^2^+0.0824P] where P=(Fo^2^+2Fc^2^)/3'
_refine_ls_weighting_scheme calc
_refine_ls_wR_factor_gt 0.1293
_refine_ls_wR_factor_ref 0.1326
_reflns_number_gt 2228
_reflns_number_total 2446
_reflns_threshold_expression I>2\s(I)
_cod_data_source_file zl2243.cif
_cod_data_source_block I
_cod_database_code 2224533
_cod_database_fobs_code 2224533

loop_
_symmetry_equiv_pos_as_xyz
'x, y, z'
'-x, -y, -z'

loop_
_atom_site_type_symbol
_atom_site_label
_atom_site_fract_x
_atom_site_fract_y
_atom_site_fract_z
_atom_site_U_iso_or_equiv
_atom_site_adp_type
_atom_site_calc_flag
_atom_site_refinement_flags
_atom_site_occupancy
_atom_site_disorder_assembly
_atom_site_disorder_group
O O1 0.13750(10) 0.89616(12) 0.18453(8) 0.02574(15) Uani d . 1 . .
O O2 0.65037(13) 1.15878(12) 0.46617(9) 0.03371(18) Uani d . 1 . .
O O3 0.86230(12) 0.87364(12) 0.65134(8) 0.02891(16) Uani d . 1 . .
H H3 0.8470 0.9693 0.6925 0.043 Uiso calc R 1 . .
N N1 0.32388(11) 0.79711(12) 0.13545(9) 0.019 Uani d . 1 . .
C C1 0.48607(14) 0.64120(15) 0.23478(10) 0.022 Uani d . 1 . .
H H1 0.4674 0.6045 0.3391 0.026 Uiso calc R 1 . .
C C2 0.67866(13) 0.53522(15) 0.18518(10) 0.02148(17) Uani d . 1 . .
H H2 0.7919 0.4267 0.2558 0.026 Uiso calc R 1 . .
C C3 0.70835(13) 0.58611(14) 0.03222(10) 0.01794(15) Uani d . 1 . .
C C4 0.53728(13) 0.74729(14) -0.06672(10) 0.01899(16) Uani d . 1 . .
H H4 0.5520 0.7860 -0.1717 0.023 Uiso calc R 1 . .
C C5 0.34614(13) 0.85159(14) -0.01355(10) 0.01970(16) Uani d . 1 . .
H H5 0.2308 0.9614 -0.0819 0.024 Uiso calc R 1 . .
C C6 0.91767(13) 0.46745(14) -0.02202(10) 0.01940(16) Uani d . 1 . .
H H6A 0.9022 0.5004 -0.1329 0.023 Uiso calc R 1 . .
H H6B 0.9662 0.3095 0.0222 0.023 Uiso calc R 1 . .
C C7 0.76154(14) 0.96654(16) 0.51521(10) 0.02359(18) Uani d . 1 . .
C C8 0.80145(17) 0.80587(18) 0.42910(12) 0.0301(2) Uani d . 1 . .
H H8A 0.6925 0.8686 0.3456 0.045 Uiso calc R 1 . .
H H8B 0.7993 0.6741 0.4963 0.045 Uiso calc R 1 . .
H H8C 0.9386 0.7700 0.3892 0.045 Uiso calc R 1 . .

loop_
_atom_site_aniso_label
_atom_site_aniso_U_11
_atom_site_aniso_U_22
_atom_site_aniso_U_33
_atom_site_aniso_U_12
_atom_site_aniso_U_13
_atom_site_aniso_U_23
O1 0.0129(3) 0.0322(4) 0.0298(3) -0.0051(3) 0.0056(2) -0.0140(3)
O2 0.0348(4) 0.0244(4) 0.0278(4) -0.0039(3) 0.0014(3) -0.0014(3)
O3 0.0253(3) 0.0244(3) 0.0276(4) -0.0027(3) -0.0033(3) -0.0063(3)
N1 0.012 0.020 0.024 -0.005 0.003 -0.008
C1 0.017 0.024 0.021 -0.006 0.001 -0.006
C2 0.0149(4) 0.0216(4) 0.0235(4) -0.0041(3) 0.0004(3) -0.0061(3)
C3 0.0131(3) 0.0171(4) 0.0241(4) -0.0063(3) 0.0025(3) -0.0073(3)
C4 0.0157(4) 0.0184(4) 0.0214(4) -0.0069(3) 0.0024(3) -0.0046(3)
C5 0.0148(3) 0.0184(4) 0.0233(4) -0.0056(3) 0.0010(3) -0.0047(3)
C6 0.0136(3) 0.0195(4) 0.0260(4) -0.0064(3) 0.0038(3) -0.0096(3)
C7 0.0177(4) 0.0260(4) 0.0224(4) -0.0078(3) 0.0058(3) -0.0036(3)
C8 0.0292(5) 0.0314(5) 0.0272(5) -0.0109(4) 0.0061(4) -0.0093(4)

loop_
_atom_type_symbol
_atom_type_description
_atom_type_scat_dispersion_real
_atom_type_scat_dispersion_imag
_atom_type_scat_source
C C 0.0033 0.0016 'International Tables Vol C Tables 4.2.6.8 and 6.1.1.4'
H H 0.0000 0.0000 'International Tables Vol C Tables 4.2.6.8 and 6.1.1.4'
N N 0.0061 0.0033 'International Tables Vol C Tables 4.2.6.8 and 6.1.1.4'
O O 0.0106 0.0060 'International Tables Vol C Tables 4.2.6.8 and 6.1.1.4'

loop_
_geom_angle_atom_site_label_1
_geom_angle_atom_site_label_2
_geom_angle_atom_site_label_3
_geom_angle_site_symmetry_1
_geom_angle_site_symmetry_3
_geom_angle
_geom_angle_publ_flag
O1 N1 C1 . . 119.76(8) ?
C5 N1 C1 . . 120.99(8) ?
O1 N1 C5 . . 119.24(7) ?
N1 C1 C2 . . 120.31(8) ?
N1 C5 C4 . . 120.00(8) ?
C1 C2 C3 . . 120.58(8) ?
C2 C3 C4 . . 117.43(8) ?
C3 C4 C5 . . 120.70(8) ?
C4 C3 C6 . . 122.07(8) ?
C2 C3 C6 . . 120.50(8) ?
C3 C6 C6 . 2_765 111.43(8) ?
O2 C7 O3 . . 123.73(10) ?
O2 C7 C8 . . 124.14(9) ?
O3 C7 C8 . . 112.13(8) ?
N1 C1 H1 . . 119.8 ?
N1 C5 H5 . . 120.0 ?
C7 O3 H3 . . 109.5 ?
C1 C2 H2 . . 119.7 ?
C2 C1 H1 . . 119.8 ?
C3 C2 H2 . . 119.7 ?
C3 C4 H4 . . 119.6 ?
C3 C6 H6A . . 109.3 ?
C3 C6 H6B . . 109.3 ?
C4 C5 H5 . . 120.0 ?
C5 C4 H4 . . 119.6 ?
C6 C6 H6A 2_765 . 109.3 ?
C6 C6 H6B 2_765 . 109.3 ?
C7 C8 H8A . . 109.5 ?
C7 C8 H8B . . 109.5 ?
C7 C8 H8C . . 109.5 ?
H6A C6 H6B . . 108.0 ?
H8A C8 H8B . . 109.5 ?
H8A C8 H8C . . 109.5 ?
H8B C8 H8C . . 109.5 ?

loop_
_geom_bond_atom_site_label_1
_geom_bond_atom_site_label_2
_geom_bond_site_symmetry_2
_geom_bond_distance
_geom_bond_publ_flag
O1 N1 . 1.3358(9) ?
O2 C7 . 1.2107(12) ?
O3 C7 . 1.3231(12) ?
O3 H3 . 0.8400 ?
N1 C5 . 1.3506(12) ?
N1 C1 . 1.3530(12) ?
C1 C2 . 1.3811(12) ?
C1 H1 . 0.9500 ?
C2 C3 . 1.3950(13) ?
C2 H2 . 0.9500 ?
C3 C4 . 1.3951(12) ?
C3 C6 . 1.5079(11) ?
C4 C5 . 1.3859(11) ?
C4 H4 . 0.9500 ?
C5 H5 . 0.9500 ?
C6 C6 2_765 1.5410(17) ?
C6 H6A . 0.9900 ?
C6 H6B . 0.9900 ?
C7 C8 . 1.5021(14) ?
C8 H8A . 0.9800 ?
C8 H8B . 0.9800 ?
C8 H8C . 0.9800 ?

loop_
_geom_hbond_atom_site_label_D
_geom_hbond_atom_site_label_H
_geom_hbond_atom_site_label_A
_geom_hbond_site_symmetry_A
_geom_hbond_distance_DH
_geom_hbond_distance_HA
_geom_hbond_distance_DA
_geom_hbond_angle_DHA
O3 H3 O1 2_676 0.84 1.72 2.5393(11) 164.0
C1 H1 O2 2_676 0.95 2.68 3.3915(12) 131.8
C2 H2 O3 2_766 0.95 2.45 3.3489(11) 158.3
C5 H5 O1 2_575 0.95 2.48 3.3341(12) 148.8
C6 H6B O1 1_645 0.99 2.66 3.6309(12) 168.1
C8 H8C O1 1_655 0.98 2.52 3.3655(13) 144.8
